data_9005367
loop_
_publ_author_name
'Angel, R. J.'
'Woodland, A. B.'

_publ_section_title
;
 Crystal structure of spinelloid II in the system Fe3O4-Fe2SiO4
;
_journal_name_full 'European Journal of Mineralogy'
_journal_page_first 607
_journal_page_last 611
_journal_volume 10
_journal_year 1998
_chemical_formula_sum 'Fe2.57 O4 Si0.43'
_chemical_name_mineral Spinelloid
_space_group_IT_number 74
_symmetry_space_group_name_Hall '-I 2b 2'
_symmetry_space_group_name_H-M 'I m m a'
_cell_angle_alpha 90
_cell_angle_beta 90
_cell_angle_gamma 90
_cell_length_a 5.85928
_cell_length_b 17.9801
_cell_length_c 8.38395
_cell_formula_units_Z 12
_cell_volume 883.253
_database_code_amcsd 0006752
_exptl_crystal_density_diffrn 4.954
_cod_original_formula_sum 'Fe2.57 Si.43 O4'
_cod_database_code 9005367

loop_
_space_group_symop_operation_xyz
x,y,z
1/2+x,1/2+y,1/2+z
x,1/2-y,z
1/2+x,-y,1/2+z
-x,1/2+y,-z
1/2-x,+y,1/2-z
-x,y,z
1/2-x,1/2+y,1/2+z
x,-y,-z
1/2+x,1/2-y,1/2-z
x,1/2+y,-z
1/2+x,+y,1/2-z
-x,1/2-y,z
1/2-x,-y,1/2+z
-x,-y,-z
1/2-x,1/2-y,1/2-z

loop_
_atom_site_aniso_label
_atom_site_aniso_U_11
_atom_site_aniso_U_22
_atom_site_aniso_U_33
_atom_site_aniso_U_12
_atom_site_aniso_U_13
_atom_site_aniso_U_23
FeM1 0.01391 0.01179 0.01154 0.00000 0.00075 0.00000
FeM2 0.01496 0.01196 0.01168 0.00000 0.00017 0.00000
FeM3 0.01096 0.01212 0.01065 0.00000 0.00000 -0.00008
FeM4 0.01096 0.01179 0.01275 0.00000 0.00000 -0.00008
SiT1 0.00957 0.01081 0.01068 0.00000 0.00000 0.00038
FeT1 0.00957 0.01081 0.01068 0.00000 0.00000 0.00038
SiT2 0.00887 0.00966 0.00997 0.00000 0.00000 0.00000
FeT2 0.00887 0.00966 0.00997 0.00000 0.00000 0.00000
O1 0.01252 0.01441 0.01140 0.00000 0.00000 -0.00023
O2 0.01339 0.02211 0.01602 0.00000 0.00000 0.00466
O3 0.01339 0.03488 0.00855 0.00000 0.00000 0.00084
O4 0.01704 0.01228 0.01175 0.00000 -0.00025 0.00000
O5 0.01861 0.01097 0.01424 -0.00075 0.00324 -0.00107

loop_
_atom_site_label
_atom_site_fract_x
_atom_site_fract_y
_atom_site_fract_z
_atom_site_occupancy
_atom_site_U_iso_or_equiv
FeM1 0.25000 0.25000 0.75000 1.00000 0.01229
FeM2 0.25000 0.08428 0.75000 1.00000 0.01292
FeM3 0.00000 0.16675 0.02950 1.00000 0.01127
FeM4 0.00000 0.00000 0.00000 1.00000 0.01191
SiT1 0.00000 0.42088 0.38048 0.43000 0.01039
FeT1 0.00000 0.42088 0.38048 0.57000 0.01039
SiT2 0.00000 0.25000 0.38763 0.43000 0.00937
FeT2 0.00000 0.25000 0.38763 0.57000 0.00937
O1 0.00000 0.83210 0.22750 1.00000 0.01279
O2 0.00000 -0.00035 0.24943 1.00000 0.01710
O3 0.00000 0.17090 0.27754 1.00000 0.01900
O4 0.26020 0.25000 -0.00132 1.00000 0.01368
O5 0.24800 0.08100 -0.00328 1.00000 0.01456

loop_
_cod_related_entry_id
_cod_related_entry_database
_cod_related_entry_code
1 AMCSD 0006752
